data_4134503
loop_
_publ_author_name
'Pan, Chun-Ya'
'Yang, Xin-Rui'
'Xiong, Lin'
'Lu, Zhong-Wei'
'Zhen, Bo-Yu'
'Sui, Xin'
'Deng, Xue-Bin'
'Chen, Ling'
'Wu, Li-Ming'

_publ_section_title
;
 Solid-State Nonlinear Optical Switch with the Widest Switching
 Temperature Range Owing to Its Continuously Tunable <i>T</i><sub>c</sub>.
;
_journal_issue 13
_journal_name_full 'Journal of the American Chemical Society'
_journal_page_first 6423
_journal_page_last 6431
_journal_paper_doi 10.1021/jacs.0c01741
_journal_volume 142
_journal_year 2020
_chemical_formula_sum 'F H8 K0.03 N1.97 O3 P'
_chemical_formula_weight 134.87
_space_group_IT_number 14
_space_group_name_Hall '-P 2yn'
_space_group_name_H-M_alt 'P 1 21/n 1'
_symmetry_cell_setting monoclinic
_symmetry_space_group_name_H-M 'P 1 21/n 1'
_atom_sites_solution_hydrogens none
_atom_sites_solution_primary direct
_atom_sites_solution_secondary difmap
_audit_creation_method SHELXL-97
_cell_angle_alpha 90.00
_cell_angle_beta 92.3190(10)
_cell_angle_gamma 90.00
_cell_formula_units_Z 4
_cell_length_a 6.0454(2)
_cell_length_b 7.8617(3)
_cell_length_c 11.1890(4)
_cell_measurement_reflns_used 8208
_cell_measurement_temperature 200(2)
_cell_measurement_theta_max 27.52
_cell_measurement_theta_min 3.17
_cell_volume 531.35(3)
_computing_structure_refinement 'SHELXL-97 (Sheldrick, 1997)'
_computing_structure_solution 'SHELXS-97 (Sheldrick, 1990)'
_diffrn_ambient_temperature 200(2)
_diffrn_measured_fraction_theta_full 0.999
_diffrn_measured_fraction_theta_max 0.999
_diffrn_measurement_device_type 'CCD area detector'
_diffrn_measurement_method 'phi and omega scans'
_diffrn_radiation_monochromator graphite
_diffrn_radiation_source 'fine-focus sealed tube'
_diffrn_radiation_type MoK\a
_diffrn_radiation_wavelength 0.71073
_diffrn_reflns_av_R_equivalents 0.0705
_diffrn_reflns_av_sigmaI/netI 0.0293
_diffrn_reflns_limit_h_max 7
_diffrn_reflns_limit_h_min -7
_diffrn_reflns_limit_k_max 10
_diffrn_reflns_limit_k_min -10
_diffrn_reflns_limit_l_max 14
_diffrn_reflns_limit_l_min -14
_diffrn_reflns_number 16358
_diffrn_reflns_theta_full 27.52
_diffrn_reflns_theta_max 27.52
_diffrn_reflns_theta_min 3.17
_exptl_absorpt_coefficient_mu 0.479
_exptl_absorpt_correction_T_max 0.7456
_exptl_absorpt_correction_T_min 0.6331
_exptl_absorpt_correction_type multi-scan
_exptl_crystal_colour colorless
_exptl_crystal_density_diffrn 1.686
_exptl_crystal_density_method 'not measured'
_exptl_crystal_description block
_exptl_crystal_F_000 282
_exptl_crystal_size_max 0.05
_exptl_crystal_size_mid 0.03
_exptl_crystal_size_min 0.02
_refine_diff_density_max 0.837
_refine_diff_density_min -1.200
_refine_diff_density_rms 0.136
_refine_ls_extinction_method none
_refine_ls_goodness_of_fit_ref 1.570
_refine_ls_hydrogen_treatment none
_refine_ls_matrix_type full
_refine_ls_number_parameters 98
_refine_ls_number_reflns 1216
_refine_ls_number_restraints 38
_refine_ls_restrained_S_all 1.549
_refine_ls_R_factor_all 0.0781
_refine_ls_R_factor_gt 0.0731
_refine_ls_shift/su_max 0.000
_refine_ls_shift/su_mean 0.000
_refine_ls_structure_factor_coef Fsqd
_refine_ls_weighting_details 'calc w=1/[\s^2^(Fo^2^)+(0.1000P)^2^+0.0000P] where P=(Fo^2^+2Fc^2^)/3'
_refine_ls_weighting_scheme calc
_refine_ls_wR_factor_gt 0.1880
_refine_ls_wR_factor_ref 0.1903
_reflns_number_gt 1141
_reflns_number_total 1216
_reflns_threshold_expression >2sigma(I)
_cod_data_source_file K0.1(NH4)1.9PO3F.cif
_cod_data_source_block K0.1(NH4)1.9PO3F-LTP-200K
_cod_depositor_comments
;
The following automatic conversions were performed:

data item '_symmetry_cell_setting' value 'Monoclinic' was changed to
'monoclinic' in accordance with the
/home/data/users/saulius/crontab/automatic-downloads/rss-feeds/ACS/lib/dictionaries/cif_core.dic
dictionary named 'cif_core.dic' version 2.4.2 last updated on
2011-04-26.

Automatic conversion script
Id: cif_fix_values 7556 2019-12-06 15:28:31Z antanas 

 Adding full bibliography for 4134470--4134505.cif.
;
_cod_original_sg_symbol_H-M P2(1)/n
_cod_original_formula_sum 'H8 F K0.03 N1.97 O3 P'
_cod_database_code 4134503

loop_
_symmetry_equiv_pos_as_xyz
'x, y, z'
'-x+1/2, y+1/2, -z+1/2'
'-x, -y, -z'
'x-1/2, -y-1/2, z-1/2'

loop_
_atom_site_label
_atom_site_type_symbol
_atom_site_fract_x
_atom_site_fract_y
_atom_site_fract_z
_atom_site_U_iso_or_equiv
_atom_site_adp_type
_atom_site_occupancy
_atom_site_symmetry_multiplicity
_atom_site_calc_flag
_atom_site_refinement_flags
_atom_site_disorder_assembly
_atom_site_disorder_group
P P 0.24890(12) 0.81865(10) 0.63139(7) 0.0074(4) Uani 1 1 d . . .
N1 N 0.2424(4) 0.3649(4) 0.5316(2) 0.0118(6) Uani 1 1 d D . .
O2 O 0.4121(4) 0.8187(3) 0.7364(2) 0.0190(6) Uani 1 1 d . . .
N2 N 0.2361(4) 0.9113(3) 0.3107(2) 0.0140(12) Uani 0.968(7) 1 d PD . .
K K 0.2361(4) 0.9113(3) 0.3107(2) 0.0140(12) Uani 0.032(7) 1 d P . .
F F 0.2458(4) 1.0099(2) 0.58578(19) 0.0190(6) Uani 1 1 d . . .
O3 O 0.0119(4) 0.7833(3) 0.6608(2) 0.0153(6) Uani 1 1 d . . .
O1 O 0.3218(4) 0.7204(3) 0.5233(2) 0.0129(6) Uani 1 1 d . . .
H2 H 0.367(3) 0.320(3) 0.524(3) 0.012(10) Uiso 1 1 d D . .
H1 H 0.251(5) 0.469(2) 0.523(3) 0.016(11) Uiso 1 1 d D . .
H6 H 0.135(5) 0.848(4) 0.280(3) 0.041(15) Uiso 1 1 d D . .
H3 H 0.155(5) 0.322(4) 0.481(3) 0.036(15) Uiso 1 1 d D . .
H4 H 0.200(6) 0.343(4) 0.600(2) 0.023(12) Uiso 1 1 d D . .
H7 H 0.340(4) 0.906(4) 0.265(3) 0.017(10) Uiso 1 1 d D . .
H5 H 0.188(5) 1.007(3) 0.317(3) 0.016(11) Uiso 1 1 d D . .
H8 H 0.275(6) 0.871(5) 0.376(2) 0.043(15) Uiso 1 1 d D . .

loop_
_atom_site_aniso_label
_atom_site_aniso_U_11
_atom_site_aniso_U_22
_atom_site_aniso_U_33
_atom_site_aniso_U_23
_atom_site_aniso_U_13
_atom_site_aniso_U_12
P 0.0083(5) 0.0046(5) 0.0092(5) 0.0007(3) 0.0015(3) 0.0001(3)
N1 0.0131(14) 0.0092(14) 0.0132(16) -0.0036(11) -0.0001(11) 0.0013(12)
O2 0.0147(13) 0.0255(14) 0.0165(14) -0.0007(10) -0.0035(10) -0.0015(10)
N2 0.0157(17) 0.0143(17) 0.0125(18) -0.0004(10) 0.0053(11) 0.0032(11)
K 0.0157(17) 0.0143(17) 0.0125(18) -0.0004(10) 0.0053(11) 0.0032(11)
F 0.0306(12) 0.0052(10) 0.0212(12) 0.0023(8) 0.0015(9) 0.0003(8)
O3 0.0099(12) 0.0159(12) 0.0201(13) 0.0002(10) 0.0021(10) 0.0001(9)
O1 0.0140(12) 0.0087(11) 0.0163(13) -0.0037(9) 0.0042(9) 0.0015(9)

loop_
_atom_type_symbol
_atom_type_description
_atom_type_scat_dispersion_real
_atom_type_scat_dispersion_imag
_atom_type_scat_source
N N 0.0061 0.0033 'International Tables Vol C Tables 4.2.6.8 and 6.1.1.4'
H H 0.0000 0.0000 'International Tables Vol C Tables 4.2.6.8 and 6.1.1.4'
O O 0.0106 0.0060 'International Tables Vol C Tables 4.2.6.8 and 6.1.1.4'
F F 0.0171 0.0103 'International Tables Vol C Tables 4.2.6.8 and 6.1.1.4'
P P 0.1023 0.0942 'International Tables Vol C Tables 4.2.6.8 and 6.1.1.4'
K K 0.2009 0.2494 'International Tables Vol C Tables 4.2.6.8 and 6.1.1.4'

loop_
_geom_angle_atom_site_label_1
_geom_angle_atom_site_label_2
_geom_angle_atom_site_label_3
_geom_angle
_geom_angle_site_symmetry_1
_geom_angle_site_symmetry_3
_geom_angle_publ_flag
O2 P O3 115.40(14) . . ?
O2 P O1 114.90(14) . . ?
O3 P O1 112.91(13) . . ?
O2 P F 104.45(13) . . ?
O3 P F 104.22(13) . . ?
O1 P F 103.07(13) . . ?
O2 P K 111.27(11) . 3_576 ?
O3 P K 45.65(10) . 3_576 ?
O1 P K 133.68(10) . 3_576 ?
F P K 60.90(9) . 3_576 ?
O2 P K 50.17(11) . 3_676 ?
O3 P K 147.57(11) . 3_676 ?
O1 P K 99.10(10) . 3_676 ?
F P K 61.63(9) . 3_676 ?
K P K 107.41(7) 3_576 3_676 ?
H2 N1 H1 110(2) . . ?
H2 N1 H3 108(2) . . ?
H1 N1 H3 111(2) . . ?
H2 N1 H4 108(2) . . ?
H1 N1 H4 110(2) . . ?
H3 N1 H4 110(2) . . ?
P O2 K 131.94(15) . 4_676 ?
P O2 K 107.71(13) . 3_676 ?
K O2 K 90.95(8) 4_676 3_676 ?
H6 N2 H7 106(2) . . ?
H6 N2 H5 109(2) . . ?
H7 N2 H5 113(2) . . ?
H6 N2 H8 108(2) . . ?
H7 N2 H8 109(2) . . ?
H5 N2 H8 112(2) . . ?
P F K 93.73(10) . 3_576 ?
P F K 93.74(10) . 3_676 ?
K F K 133.03(11) 3_576 3_676 ?
P O3 K 112.15(13) . 3_576 ?
P O3 K 143.97(15) . 4_576 ?
K O3 K 93.61(8) 3_576 4_576 ?

loop_
_geom_bond_atom_site_label_1
_geom_bond_atom_site_label_2
_geom_bond_distance
_geom_bond_site_symmetry_2
_geom_bond_publ_flag
P O2 1.503(3) . ?
P O3 1.508(2) . ?
P O1 1.516(2) . ?
P F 1.588(2) . ?
P K 3.698(3) 3_576 ?
P K 3.802(3) 3_676 ?
N1 H2 0.838(17) . ?
N1 H1 0.823(17) . ?
N1 H3 0.829(17) . ?
N1 H4 0.839(17) . ?
O2 K 2.769(4) 4_676 ?
O2 K 3.065(4) 3_676 ?
N2 H6 0.846(18) . ?
N2 H7 0.826(17) . ?
N2 H5 0.809(18) . ?
N2 H8 0.824(18) . ?
F K 3.238(3) 3_576 ?
F K 3.353(3) 3_676 ?
O3 K 2.855(4) 3_576 ?
O3 K 2.857(3) 4_576 ?

loop_
_geom_hbond_atom_site_label_D
_geom_hbond_atom_site_label_H
_geom_hbond_atom_site_label_A
_geom_hbond_distance_DH
_geom_hbond_distance_HA
_geom_hbond_distance_DA
_geom_hbond_angle_DHA
_geom_hbond_site_symmetry_A
N1 H1 O1 0.823(17) 2.026(18) 2.838(4) 169(3) .
N2 H8 O1 0.824(18) 2.04(2) 2.843(3) 165(4) .
N2 H8 F 0.824(18) 2.60(3) 3.172(3) 128(3) .
N1 H2 O1 0.838(17) 2.002(19) 2.810(3) 162(3) 3_666
N2 H6 O2 0.846(18) 1.931(19) 2.769(4) 170(4) 4_575
N1 H3 O3 0.829(17) 2.023(19) 2.843(4) 170(4) 3_566
N1 H4 O2 0.839(17) 1.983(18) 2.819(4) 173(3) 2_546
N2 H7 O3 0.826(17) 2.18(3) 2.857(3) 139(3) 4_675
N2 H7 O2 0.826(17) 2.63(3) 3.065(4) 114(3) 3_676
N2 H5 O3 0.809(18) 2.067(19) 2.855(4) 165(3) 3_576
